data_7113386
loop_
_publ_author_name
'Ingleson, Michael J.'
'Mahon, Mary F.'
'Weller, Andrew S.'

_publ_section_title
;
 [PtMe(iPr3P)2]+: a Pt(II) complex with an agostic interaction that
 undergoes C-H activation.
;
_journal_issue 21
_journal_name_full 'Chemical communications (Cambridge, England)'
_journal_page_first 2398
_journal_page_last 2399
_journal_paper_doi 10.1039/b410846a
_journal_year 2004
_chemical_formula_sum 'C31 H79 B11 P2 Pt'
_chemical_formula_weight 827.88
_chemical_name_common 'Compound 1'
_chemical_name_systematic
;
?
;
_space_group_IT_number 2
_symmetry_cell_setting triclinic
_symmetry_space_group_name_Hall '-P 1'
_symmetry_space_group_name_H-M 'P -1'
_atom_sites_solution_hydrogens geom
_atom_sites_solution_primary direct
_atom_sites_solution_secondary difmap
_audit_creation_method SHELXL-97
_cell_angle_alpha 87.4860(10)
_cell_angle_beta 86.543(2)
_cell_angle_gamma 86.672(2)
_cell_formula_units_Z 2
_cell_length_a 9.2420(4)
_cell_length_b 12.9830(5)
_cell_length_c 18.3320(7)
_cell_measurement_reflns_used 25
_cell_measurement_temperature 150(2)
_cell_measurement_theta_max 18
_cell_measurement_theta_min 12
_cell_volume 2190.13(15)
_computing_data_reduction 'Denzo and Scalepack (otwinowski & Minor, 1997'
_computing_molecular_graphics 'ORTEX (P.McArdle, 1995)'
_computing_publication_material 'SHELXL-97/2 (Sheldrick,1997)'
_computing_structure_refinement 'SHELXL-97 (Sheldrick, 1997)'
_computing_structure_solution 'SHELXS-97 (Sheldrick, 1990)'
_diffrn_ambient_temperature 150(2)
_diffrn_measured_fraction_theta_full 0.868
_diffrn_measured_fraction_theta_max 0.868
_diffrn_measurement_device_type KappaCCD
_diffrn_measurement_method KappaCCD
_diffrn_radiation_monochromator graphite
_diffrn_radiation_source 'fine-focus sealed tube'
_diffrn_radiation_type MoK\a
_diffrn_radiation_wavelength 0.71073
_diffrn_reflns_av_R_equivalents 0.0515
_diffrn_reflns_av_sigmaI/netI 0.0509
_diffrn_reflns_limit_h_max 11
_diffrn_reflns_limit_h_min -11
_diffrn_reflns_limit_k_max 16
_diffrn_reflns_limit_k_min -16
_diffrn_reflns_limit_l_max 23
_diffrn_reflns_limit_l_min -23
_diffrn_reflns_number 29224
_diffrn_reflns_theta_full 27.52
_diffrn_reflns_theta_max 27.52
_diffrn_reflns_theta_min 4.46
_exptl_absorpt_coefficient_mu 3.296
_exptl_absorpt_correction_T_max 0.85
_exptl_absorpt_correction_T_min 0.65
_exptl_absorpt_correction_type multi-scan
_exptl_crystal_colour Yellow
_exptl_crystal_density_diffrn 1.255
_exptl_crystal_density_method 'not measured'
_exptl_crystal_description Tabloid
_exptl_crystal_F_000 856
_exptl_crystal_size_max 0.20
_exptl_crystal_size_mid 0.13
_exptl_crystal_size_min 0.05
_refine_diff_density_max 0.959
_refine_diff_density_min -1.007
_refine_diff_density_rms 0.101
_refine_ls_extinction_method none
_refine_ls_goodness_of_fit_ref 1.039
_refine_ls_hydrogen_treatment mixed
_refine_ls_matrix_type full
_refine_ls_number_parameters 441
_refine_ls_number_reflns 8719
_refine_ls_number_restraints 8
_refine_ls_restrained_S_all 1.039
_refine_ls_R_factor_all 0.0537
_refine_ls_R_factor_gt 0.0374
_refine_ls_shift/su_max 0.012
_refine_ls_shift/su_mean 0.000
_refine_ls_structure_factor_coef Fsqd
_refine_ls_weighting_details 'calc w=1/[\s^2^(Fo^2^)+(0.0264P)^2^+5.7621P] where P=(Fo^2^+2Fc^2^)/3'
_refine_ls_weighting_scheme calc
_refine_ls_wR_factor_gt 0.0832
_refine_ls_wR_factor_ref 0.0876
_reflns_number_gt 7261
_reflns_number_total 8719
_reflns_threshold_expression >2sigma(I)
_cod_data_source_file b410846a.txt
_cod_data_source_block h04asw12
_cod_depositor_comments
;
The following automatic conversions were performed:

'_symmetry_cell_setting' value 'Triclinic' changed to 'triclinic'
according to
/usr/data/users/saulius/automatic-downloads/retrospective/RSC/lib/dictionaries/cif_core.dic
dictionary named 'cif_core.dic' version 2.4.2 from
2011-04-26.

'_exptl_absorpt_correction_type' value 'Multi-Scan'
changed to 'multi-scan' according to
/usr/data/users/saulius/automatic-downloads/retrospective/RSC/lib/dictionaries/cif_core.dic
dictionary named 'cif_core.dic' version 2.4.2 from 2011-04-26.

Automatic conversion script
Id: cif_fix_values 2281 2013-09-26 08:29:07Z andrius 
;
_cod_original_sg_symbol_H-M P-1
_cod_database_code 7113386

loop_
_symmetry_equiv_pos_as_xyz
'x, y, z'
'-x, -y, -z'

loop_
_atom_site_label
_atom_site_type_symbol
_atom_site_fract_x
_atom_site_fract_y
_atom_site_fract_z
_atom_site_U_iso_or_equiv
_atom_site_adp_type
_atom_site_occupancy
_atom_site_symmetry_multiplicity
_atom_site_calc_flag
_atom_site_refinement_flags
Pt1 Pt 0.46917(2) 0.798337(15) 0.213112(10) 0.03357(7) Uani 1 1 d .
P1 P 0.39263(14) 0.77697(10) 0.09700(6) 0.0330(3) Uani 1 1 d .
P2 P 0.54032(14) 0.79480(10) 0.33146(6) 0.0343(3) Uani 1 1 d .
C1 C 0.8320(5) 0.3897(4) 0.3162(3) 0.0376(11) Uani 1 1 d .
H1 H 0.7427 0.4467 0.3341 0.045 Uiso 1 1 calc R
C2 C 0.6681(6) 0.2286(6) 0.3874(3) 0.0612(17) Uani 1 1 d .
H2A H 0.6254 0.2870 0.4149 0.092 Uiso 1 1 calc R
H2B H 0.6945 0.1713 0.4216 0.092 Uiso 1 1 calc R
H2C H 0.5974 0.2063 0.3545 0.092 Uiso 1 1 calc R
C3 C 0.9127(7) 0.3650(5) 0.4650(3) 0.0530(14) Uani 1 1 d .
H3A H 1.0062 0.3723 0.4861 0.080 Uiso 1 1 calc R
H3B H 0.8609 0.3105 0.4923 0.080 Uiso 1 1 calc R
H3C H 0.8545 0.4304 0.4677 0.080 Uiso 1 1 calc R
C4 C 1.0392(7) 0.5393(4) 0.3410(3) 0.0560(15) Uani 1 1 d .
H4A H 1.0654 0.5832 0.2979 0.084 Uiso 1 1 calc R
H4B H 1.1198 0.5335 0.3736 0.084 Uiso 1 1 calc R
H4C H 0.9525 0.5699 0.3669 0.084 Uiso 1 1 calc R
C5 C 0.8754(7) 0.5133(5) 0.1835(3) 0.0537(14) Uani 1 1 d .
H5A H 0.7904 0.5504 0.2065 0.081 Uiso 1 1 calc R
H5B H 0.8523 0.4923 0.1350 0.081 Uiso 1 1 calc R
H5C H 0.9569 0.5586 0.1785 0.081 Uiso 1 1 calc R
C6 C 0.6442(6) 0.3205(5) 0.2129(3) 0.0559(15) Uani 1 1 d .
H6A H 0.5771 0.3665 0.2414 0.084 Uiso 1 1 calc R
H6B H 0.6049 0.2520 0.2128 0.084 Uiso 1 1 calc R
H6C H 0.6563 0.3486 0.1626 0.084 Uiso 1 1 calc R
C7 C 1.0182(7) 0.1132(5) 0.4064(3) 0.0536(14) Uani 1 1 d .
H7B H 0.9448 0.1155 0.4473 0.080 Uiso 1 1 calc R
H7C H 1.1150 0.1158 0.4251 0.080 Uiso 1 1 calc R
H7A H 1.0124 0.0490 0.3807 0.080 Uiso 1 1 calc R
C8 C 1.2582(6) 0.3146(5) 0.3769(3) 0.0517(14) Uani 1 1 d .
H8A H 1.3334 0.3454 0.3444 0.078 Uiso 1 1 calc R
H8B H 1.2907 0.2439 0.3916 0.078 Uiso 1 1 calc R
H8C H 1.2404 0.3556 0.4205 0.078 Uiso 1 1 calc R
C9 C 1.2325(6) 0.4071(5) 0.1961(3) 0.0486(13) Uani 1 1 d .
H9A H 1.3186 0.3600 0.2006 0.073 Uiso 1 1 calc R
H9B H 1.2517 0.4744 0.2145 0.073 Uiso 1 1 calc R
H9C H 1.2097 0.4154 0.1446 0.073 Uiso 1 1 calc R
C10 C 0.9806(6) 0.2666(5) 0.1152(3) 0.0501(14) Uani 1 1 d .
H10A H 0.8909 0.2378 0.1014 0.075 Uiso 1 1 calc R
H10B H 1.0629 0.2173 0.1048 0.075 Uiso 1 1 calc R
H10C H 0.9957 0.3314 0.0870 0.075 Uiso 1 1 calc R
C11 C 0.8496(7) 0.0873(5) 0.2443(3) 0.0614(16) Uani 1 1 d .
H11A H 0.7486 0.0796 0.2621 0.092 Uiso 1 1 calc R
H11B H 0.9115 0.0316 0.2659 0.092 Uiso 1 1 calc R
H11C H 0.8574 0.0840 0.1909 0.092 Uiso 1 1 calc R
C12 C 1.2160(6) 0.1447(4) 0.2392(3) 0.0514(14) Uani 1 1 d .
H12A H 1.2277 0.1464 0.1856 0.077 Uiso 1 1 calc R
H12B H 1.1918 0.0752 0.2572 0.077 Uiso 1 1 calc R
H12C H 1.3068 0.1625 0.2593 0.077 Uiso 1 1 calc R
C13 C 0.5172(6) 0.9471(4) 0.1907(3) 0.0432(12) Uani 1 1 d .
H13A H 0.4390 0.9931 0.2113 0.065 Uiso 1 1 calc R
H13B H 0.5275 0.9598 0.1376 0.065 Uiso 1 1 calc R
H13C H 0.6085 0.9603 0.2122 0.065 Uiso 1 1 calc R
C14 C 0.2187(6) 0.8448(4) 0.0754(3) 0.0427(12) Uani 1 1 d .
H14 H 0.1860 0.8154 0.0300 0.051 Uiso 1 1 calc R
C15 C 0.1038(6) 0.8228(6) 0.1377(4) 0.0658(18) Uani 1 1 d .
H15A H 0.1310 0.8534 0.1825 0.099 Uiso 1 1 calc R
H15B H 0.0982 0.7480 0.1461 0.099 Uiso 1 1 calc R
H15C H 0.0090 0.8531 0.1242 0.099 Uiso 1 1 calc R
C16 C 0.2295(7) 0.9612(4) 0.0610(4) 0.0614(16) Uani 1 1 d .
H16A H 0.1344 0.9923 0.0488 0.092 Uiso 1 1 calc R
H16B H 0.3005 0.9737 0.0201 0.092 Uiso 1 1 calc R
H16C H 0.2606 0.9921 0.1049 0.092 Uiso 1 1 calc R
C17 C 0.5260(6) 0.8178(4) 0.0237(3) 0.0422(12) Uani 1 1 d .
H17 H 0.5219 0.8949 0.0241 0.051 Uiso 1 1 calc R
C18 C 0.4899(7) 0.7925(5) -0.0537(3) 0.0580(16) Uani 1 1 d .
H18A H 0.5588 0.8245 -0.0893 0.087 Uiso 1 1 calc R
H18B H 0.3911 0.8193 -0.0628 0.087 Uiso 1 1 calc R
H18C H 0.4969 0.7174 -0.0585 0.087 Uiso 1 1 calc R
C19 C 0.6819(6) 0.7833(5) 0.0394(3) 0.0548(15) Uani 1 1 d .
H19A H 0.6956 0.7082 0.0355 0.082 Uiso 1 1 calc R
H19B H 0.7016 0.8020 0.0889 0.082 Uiso 1 1 calc R
H19C H 0.7488 0.8174 0.0038 0.082 Uiso 1 1 calc R
C20 C 0.3574(5) 0.6386(4) 0.0917(3) 0.0375(11) Uani 1 1 d .
H20 H 0.3043 0.6195 0.1390 0.045 Uiso 1 1 calc R
C21 C 0.2584(6) 0.6100(4) 0.0314(3) 0.0492(14) Uani 1 1 d .
H21A H 0.3041 0.6279 -0.0168 0.074 Uiso 1 1 calc R
H21B H 0.1642 0.6483 0.0375 0.074 Uiso 1 1 calc R
H21C H 0.2442 0.5357 0.0352 0.074 Uiso 1 1 calc R
C22 C 0.4982(6) 0.5700(4) 0.0896(3) 0.0475(13) Uani 1 1 d .
H22A H 0.4754 0.4981 0.1010 0.071 Uiso 1 1 calc R
H22B H 0.5622 0.5925 0.1258 0.071 Uiso 1 1 calc R
H22C H 0.5469 0.5756 0.0407 0.071 Uiso 1 1 calc R
C23 C 0.4117(6) 0.8547(4) 0.3996(3) 0.0443(13) Uani 1 1 d .
H23 H 0.4338 0.8233 0.4487 0.053 Uiso 1 1 calc R
C24 C 0.2558(6) 0.8319(5) 0.3853(3) 0.0601(16) Uani 1 1 d .
H24A H 0.1892 0.8636 0.4226 0.090 Uiso 1 1 calc R
H24B H 0.2461 0.7570 0.3874 0.090 Uiso 1 1 calc R
H24C H 0.2322 0.8604 0.3368 0.090 Uiso 1 1 calc R
C25 C 0.4272(7) 0.9706(5) 0.4019(3) 0.0584(16) Uani 1 1 d .
H25A H 0.4203 1.0021 0.3525 0.088 Uiso 1 1 calc R
H25B H 0.5217 0.9836 0.4201 0.088 Uiso 1 1 calc R
H25C H 0.3497 1.0009 0.4344 0.088 Uiso 1 1 calc R
C26 C 0.7192(6) 0.8415(4) 0.3455(3) 0.0414(12) Uani 1 1 d .
H26 H 0.7107 0.9184 0.3390 0.050 Uiso 1 1 calc R
C27 C 0.7705(7) 0.8166(5) 0.4229(3) 0.0603(16) Uani 1 1 d .
H27A H 0.7873 0.7417 0.4301 0.090 Uiso 1 1 calc R
H27B H 0.6960 0.8417 0.4591 0.090 Uiso 1 1 calc R
H27C H 0.8610 0.8503 0.4287 0.090 Uiso 1 1 calc R
C28 C 0.8323(6) 0.8023(5) 0.2872(3) 0.0497(14) Uani 1 1 d .
H28A H 0.9250 0.8330 0.2934 0.075 Uiso 1 1 calc R
H28B H 0.7991 0.8220 0.2385 0.075 Uiso 1 1 calc R
H28C H 0.8452 0.7270 0.2923 0.075 Uiso 1 1 calc R
C29 C 0.5495(6) 0.6544(4) 0.3482(3) 0.0408(12) Uani 1 1 d D
H29 H 0.6511 0.6292 0.3337 0.049 Uiso 1 1 calc R
C30 C 0.5162(7) 0.6117(5) 0.4278(3) 0.0561(15) Uani 1 1 d .
H30A H 0.4138 0.6279 0.4423 0.084 Uiso 1 1 calc R
H30B H 0.5778 0.6437 0.4611 0.084 Uiso 1 1 calc R
H30C H 0.5358 0.5367 0.4301 0.084 Uiso 1 1 calc R
C31 C 0.4500(8) 0.6073(5) 0.2958(3) 0.0549(16) Uani 1 1 d D
B2 B 0.8110(6) 0.2632(5) 0.3404(3) 0.0403(14) Uani 1 1 d .
B3 B 0.9392(6) 0.3355(5) 0.3820(3) 0.0377(13) Uani 1 1 d .
B4 B 1.0069(6) 0.4277(5) 0.3158(3) 0.0377(13) Uani 1 1 d .
B5 B 0.9181(6) 0.4140(5) 0.2326(3) 0.0370(13) Uani 1 1 d .
B6 B 0.7970(6) 0.3113(5) 0.2486(3) 0.0407(14) Uani 1 1 d .
B7 B 0.9892(6) 0.2102(4) 0.3509(3) 0.0357(13) Uani 1 1 d .
B8 B 1.1122(6) 0.3126(5) 0.3352(3) 0.0357(12) Uani 1 1 d .
B9 B 1.0985(6) 0.3606(4) 0.2426(3) 0.0347(12) Uani 1 1 d .
B10 B 0.9680(6) 0.2885(5) 0.2011(3) 0.0368(13) Uani 1 1 d .
B11 B 0.9008(6) 0.1961(5) 0.2672(3) 0.0389(13) Uani 1 1 d .
B12 B 1.0895(6) 0.2253(5) 0.2640(3) 0.0354(12) Uani 1 1 d .
H31A H 0.478(5) 0.631(3) 0.2498(15) 0.049(15) Uiso 1 1 d D
H31B H 0.461(4) 0.5367(15) 0.297(2) 0.051(17) Uiso 1 1 d D
H31C H 0.3554(18) 0.627(4) 0.305(2) 0.20(6) Uiso 1 1 d D

loop_
_atom_site_aniso_label
_atom_site_aniso_U_11
_atom_site_aniso_U_22
_atom_site_aniso_U_33
_atom_site_aniso_U_23
_atom_site_aniso_U_13
_atom_site_aniso_U_12
Pt1 0.03898(12) 0.03312(12) 0.02901(10) -0.00267(7) -0.00224(7) -0.00396(8)
P1 0.0383(7) 0.0328(7) 0.0281(6) -0.0016(5) -0.0013(5) -0.0040(6)
P2 0.0372(7) 0.0375(8) 0.0283(6) -0.0028(5) -0.0012(5) -0.0026(6)
C1 0.033(3) 0.043(3) 0.037(3) -0.008(2) -0.005(2) 0.007(2)
C2 0.046(3) 0.087(5) 0.051(3) 0.002(3) 0.006(3) -0.013(3)
C3 0.057(4) 0.062(4) 0.040(3) -0.012(3) 0.000(2) 0.001(3)
C4 0.074(4) 0.041(3) 0.055(3) -0.012(3) -0.008(3) -0.007(3)
C5 0.059(4) 0.048(4) 0.053(3) 0.005(3) -0.011(3) 0.006(3)
C6 0.038(3) 0.075(4) 0.056(3) -0.006(3) -0.010(2) -0.002(3)
C7 0.064(4) 0.048(4) 0.048(3) 0.006(3) -0.006(3) -0.001(3)
C8 0.039(3) 0.066(4) 0.052(3) 0.002(3) -0.012(2) -0.005(3)
C9 0.044(3) 0.050(4) 0.051(3) 0.005(3) 0.000(2) -0.008(3)
C10 0.054(3) 0.062(4) 0.035(3) -0.007(2) -0.004(2) -0.001(3)
C11 0.071(4) 0.052(4) 0.063(4) -0.010(3) -0.007(3) -0.019(3)
C12 0.060(4) 0.047(4) 0.045(3) -0.002(2) 0.002(3) 0.010(3)
C13 0.057(3) 0.034(3) 0.040(3) -0.001(2) -0.004(2) -0.011(3)
C14 0.042(3) 0.044(3) 0.043(3) -0.004(2) -0.007(2) -0.001(3)
C15 0.046(3) 0.083(5) 0.067(4) -0.004(3) 0.004(3) 0.008(3)
C16 0.068(4) 0.041(4) 0.076(4) -0.003(3) -0.016(3) 0.010(3)
C17 0.050(3) 0.040(3) 0.036(3) -0.003(2) 0.004(2) -0.007(3)
C18 0.075(4) 0.065(4) 0.034(3) 0.002(3) 0.006(3) -0.015(3)
C19 0.044(3) 0.062(4) 0.058(3) -0.010(3) 0.007(3) -0.005(3)
C20 0.046(3) 0.034(3) 0.032(2) -0.001(2) -0.006(2) -0.003(2)
C21 0.062(4) 0.045(3) 0.043(3) -0.003(2) -0.015(3) -0.011(3)
C22 0.059(4) 0.041(3) 0.044(3) -0.005(2) -0.008(2) -0.006(3)
C23 0.051(3) 0.045(3) 0.035(3) -0.006(2) 0.002(2) 0.008(3)
C24 0.045(3) 0.072(4) 0.061(4) -0.001(3) 0.011(3) 0.004(3)
C25 0.067(4) 0.060(4) 0.048(3) -0.014(3) -0.003(3) 0.010(3)
C26 0.046(3) 0.034(3) 0.044(3) 0.000(2) -0.009(2) -0.005(2)
C27 0.059(4) 0.072(4) 0.053(3) -0.001(3) -0.024(3) -0.010(3)
C28 0.038(3) 0.051(4) 0.059(3) -0.003(3) 0.005(2) 0.000(3)
C29 0.044(3) 0.046(3) 0.033(2) -0.003(2) 0.004(2) -0.011(3)
C30 0.072(4) 0.055(4) 0.039(3) 0.006(3) 0.009(3) -0.002(3)
C31 0.073(5) 0.052(4) 0.041(3) 0.005(3) -0.005(3) -0.023(3)
B2 0.037(3) 0.048(4) 0.036(3) -0.004(2) 0.001(2) -0.008(3)
B3 0.037(3) 0.045(4) 0.031(3) -0.004(2) -0.003(2) 0.001(3)
B4 0.038(3) 0.034(3) 0.041(3) -0.004(2) -0.005(2) -0.002(3)
B5 0.037(3) 0.035(3) 0.038(3) -0.002(2) -0.004(2) 0.004(3)
B6 0.035(3) 0.055(4) 0.034(3) -0.006(3) -0.006(2) -0.004(3)
B7 0.040(3) 0.032(3) 0.035(3) 0.003(2) 0.001(2) -0.001(3)
B8 0.034(3) 0.040(3) 0.034(3) -0.002(2) -0.006(2) -0.002(3)
B9 0.033(3) 0.034(3) 0.036(3) 0.000(2) -0.002(2) -0.002(3)
B10 0.035(3) 0.042(4) 0.035(3) -0.003(2) -0.003(2) -0.002(3)
B11 0.042(3) 0.039(3) 0.037(3) -0.005(2) -0.003(2) -0.012(3)
B12 0.034(3) 0.038(3) 0.033(3) -0.002(2) -0.003(2) 0.003(3)

loop_
_atom_type_symbol
_atom_type_description
_atom_type_scat_dispersion_real
_atom_type_scat_dispersion_imag
_atom_type_scat_source
C C 0.0033 0.0016 'International Tables Vol C Tables 4.2.6.8 and 6.1.1.4'
H H 0.0000 0.0000 'International Tables Vol C Tables 4.2.6.8 and 6.1.1.4'
B B 0.0013 0.0007 'International Tables Vol C Tables 4.2.6.8 and 6.1.1.4'
P P 0.1023 0.0942 'International Tables Vol C Tables 4.2.6.8 and 6.1.1.4'
Pt Pt -1.7033 8.3905 'International Tables Vol C Tables 4.2.6.8 and 6.1.1.4'

loop_
_geom_angle_atom_site_label_1
_geom_angle_atom_site_label_2
_geom_angle_atom_site_label_3
_geom_angle
C13 Pt1 H31A 164.0(13)
C13 Pt1 P2 94.81(15)
H31A Pt1 P2 74.7(11)
C13 Pt1 P1 93.36(15)
H31A Pt1 P1 97.1(11)
P2 Pt1 P1 171.80(4)
C14 P1 C17 105.8(2)
C14 P1 C20 103.9(2)
C17 P1 C20 111.2(2)
C14 P1 Pt1 116.01(17)
C17 P1 Pt1 112.91(17)
C20 P1 Pt1 106.67(15)
C29 P2 C26 108.0(2)
C29 P2 C23 109.2(2)
C26 P2 C23 107.1(2)
C29 P2 Pt1 97.99(16)
C26 P2 Pt1 117.13(16)
C23 P2 Pt1 116.53(18)
B6 C1 B2 63.1(3)
B6 C1 B5 63.6(3)
B2 C1 B5 116.0(4)
B6 C1 B3 115.7(4)
B2 C1 B3 63.0(3)
B5 C1 B3 115.7(4)
B6 C1 B4 115.8(4)
B2 C1 B4 115.0(4)
B5 C1 B4 63.2(3)
B3 C1 B4 62.6(3)
C16 C14 C15 110.6(5)
C16 C14 P1 113.5(4)
C15 C14 P1 109.3(4)
C19 C17 C18 111.8(5)
C19 C17 P1 113.0(4)
C18 C17 P1 115.0(4)
C22 C20 C21 110.7(4)
C22 C20 P1 111.9(3)
C21 C20 P1 116.8(4)
C25 C23 C24 110.5(5)
C25 C23 P2 111.9(4)
C24 C23 P2 110.8(4)
C28 C26 C27 111.1(5)
C28 C26 P2 111.1(4)
C27 C26 P2 113.5(4)
C31 C29 C30 109.9(4)
C31 C29 P2 108.2(4)
C30 C29 P2 118.0(4)
C2 B2 C1 120.6(5)
C2 B2 B7 125.5(5)
C1 B2 B7 104.7(4)
C2 B2 B11 126.0(5)
C1 B2 B11 103.9(4)
B7 B2 B11 61.3(3)
C2 B2 B6 119.8(4)
C1 B2 B6 58.3(3)
B7 B2 B6 108.8(4)
B11 B2 B6 59.5(3)
C2 B2 B3 119.5(4)
C1 B2 B3 58.7(3)
B7 B2 B3 60.0(3)
B11 B2 B3 108.8(4)
B6 B2 B3 108.2(4)
C3 B3 C1 121.1(5)
C3 B3 B7 125.6(5)
C1 B3 B7 104.0(4)
C3 B3 B4 120.0(5)
C1 B3 B4 59.0(3)
B7 B3 B4 108.3(4)
C3 B3 B2 120.1(4)
C1 B3 B2 58.3(3)
B7 B3 B2 59.6(3)
B4 B3 B2 108.2(4)
C3 B3 B8 125.6(4)
C1 B3 B8 104.3(4)
B7 B3 B8 60.9(3)
B4 B3 B8 59.6(3)
B2 B3 B8 108.3(4)
C4 B4 C1 120.7(5)
C4 B4 B8 125.4(5)
C1 B4 B8 104.6(4)
C4 B4 B9 126.4(5)
C1 B4 B9 103.9(4)
B8 B4 B9 60.7(3)
C4 B4 B3 119.2(4)
C1 B4 B3 58.5(3)
B8 B4 B3 60.4(3)
B9 B4 B3 108.6(4)
C4 B4 B5 120.0(5)
C1 B4 B5 58.2(3)
B8 B4 B5 108.8(4)
B9 B4 B5 60.0(3)
B3 B4 B5 108.1(4)
C5 B5 C1 121.7(5)
C5 B5 B10 126.3(4)
C1 B5 B10 103.4(4)
C5 B5 B9 125.3(4)
C1 B5 B9 103.8(4)
B10 B5 B9 60.4(3)
C5 B5 B4 119.8(4)
C1 B5 B4 58.6(3)
B10 B5 B4 107.6(4)
B9 B5 B4 59.5(3)
C5 B5 B6 121.2(4)
C1 B5 B6 57.9(3)
B10 B5 B6 59.5(3)
B9 B5 B6 107.7(4)
B4 B5 B6 107.4(4)
C6 B6 C1 120.5(5)
C6 B6 B11 126.2(5)
C1 B6 B11 104.5(4)
C6 B6 B10 125.8(4)
C1 B6 B10 104.1(4)
B11 B6 B10 60.4(3)
C6 B6 B2 120.3(4)
C1 B6 B2 58.6(3)
B11 B6 B2 60.0(3)
B10 B6 B2 108.1(4)
C6 B6 B5 119.2(5)
C1 B6 B5 58.6(3)
B11 B6 B5 108.4(4)
B10 B6 B5 59.9(3)
B2 B6 B5 108.1(4)
C7 B7 B2 120.4(4)
C7 B7 B3 122.1(4)
B2 B7 B3 60.4(3)
C7 B7 B11 121.0(4)
B2 B7 B11 59.4(3)
B3 B7 B11 107.6(4)
C7 B7 B8 123.3(4)
B2 B7 B8 108.1(4)
B3 B7 B8 59.8(3)
B11 B7 B8 107.7(4)
C7 B7 B12 122.6(5)
B2 B7 B12 107.7(4)
B3 B7 B12 107.6(4)
B11 B7 B12 60.0(3)
B8 B7 B12 59.8(3)
C8 B8 B4 121.1(5)
C8 B8 B3 121.1(4)
B4 B8 B3 60.1(3)
C8 B8 B9 122.4(4)
B4 B8 B9 59.9(3)
B3 B8 B9 107.7(4)
C8 B8 B12 122.9(5)
B4 B8 B12 107.7(4)
B3 B8 B12 107.5(4)
B9 B8 B12 59.8(3)
C8 B8 B7 122.1(4)
B4 B8 B7 107.5(4)
B3 B8 B7 59.3(3)
B9 B8 B7 107.7(4)
B12 B8 B7 60.2(3)
C9 B9 B4 121.7(4)
C9 B9 B5 120.8(4)
B4 B9 B5 60.5(3)
C9 B9 B12 122.2(4)
B4 B9 B12 107.7(4)
B5 B9 B12 108.2(4)
C9 B9 B10 121.6(4)
B4 B9 B10 107.8(4)
B5 B9 B10 59.6(3)
B12 B9 B10 60.2(3)
C9 B9 B8 122.1(4)
B4 B9 B8 59.4(3)
B5 B9 B8 108.3(4)
B12 B9 B8 60.2(3)
B10 B9 B8 108.2(4)
C10 B10 B6 121.4(4)
C10 B10 B5 121.1(4)
B6 B10 B5 60.6(3)
C10 B10 B11 121.7(4)
B6 B10 B11 59.5(3)
B5 B10 B11 108.3(4)
C10 B10 B9 121.8(4)
B6 B10 B9 108.3(4)
B5 B10 B9 60.0(3)
B11 B10 B9 108.2(4)
C10 B10 B12 122.0(4)
B6 B10 B12 108.0(4)
B5 B10 B12 108.1(4)
B11 B10 B12 60.6(3)
B9 B10 B12 59.8(3)
C11 B11 B6 121.0(5)
C11 B11 B2 121.4(4)
B6 B11 B2 60.5(3)
C11 B11 B10 121.7(4)
B6 B11 B10 60.1(3)
B2 B11 B10 108.3(4)
C11 B11 B7 122.0(5)
B6 B11 B7 108.0(4)
B2 B11 B7 59.3(3)
B10 B11 B7 108.2(4)
C11 B11 B12 122.2(5)
B6 B11 B12 108.3(4)
B2 B11 B12 107.6(4)
B10 B11 B12 60.2(3)
B7 B11 B12 60.0(3)
C12 B12 B9 121.9(4)
C12 B12 B8 121.1(4)
B9 B12 B8 60.0(3)
C12 B12 B10 122.7(4)
B9 B12 B10 60.0(3)
B8 B12 B10 107.8(4)
C12 B12 B7 121.5(4)
B9 B12 B7 107.8(4)
B8 B12 B7 60.1(3)
B10 B12 B7 107.3(4)
C12 B12 B11 122.5(5)
B9 B12 B11 107.3(4)
B8 B12 B11 107.9(4)
B10 B12 B11 59.2(3)
B7 B12 B11 60.0(3)

loop_
_geom_bond_atom_site_label_1
_geom_bond_atom_site_label_2
_geom_bond_distance
Pt1 C13 2.026(5)
Pt1 H31A 2.24(4)
Pt1 P2 2.3024(12)
Pt1 P1 2.3161(12)
P1 C14 1.843(5)
P1 C17 1.849(5)
P1 C20 1.852(5)
P2 C29 1.833(5)
P2 C26 1.830(5)
P2 C23 1.837(5)
C1 B6 1.696(7)
C1 B2 1.701(8)
C1 B5 1.709(7)
C1 B3 1.708(7)
C1 B4 1.716(7)
C2 B2 1.609(8)
C3 B3 1.586(7)
C4 B4 1.589(8)
C5 B5 1.585(8)
C6 B6 1.587(7)
C7 B7 1.605(8)
C8 B8 1.593(7)
C9 B9 1.593(7)
C10 B10 1.609(7)
C11 B11 1.596(8)
C12 B12 1.583(8)
C14 C16 1.531(8)
C14 C15 1.541(8)
C17 C19 1.525(8)
C17 C18 1.530(7)
C20 C22 1.533(7)
C20 C21 1.547(7)
C23 C25 1.523(8)
C23 C24 1.527(8)
C26 C28 1.532(7)
C26 C27 1.537(7)
C29 C31 1.539(8)
C29 C30 1.557(7)
B2 B7 1.767(8)
B2 B11 1.769(8)
B2 B6 1.778(8)
B2 B3 1.780(8)
B3 B7 1.774(8)
B3 B4 1.778(8)
B3 B8 1.783(8)
B4 B8 1.769(8)
B4 B9 1.777(8)
B4 B5 1.795(8)
B5 B10 1.780(8)
B5 B9 1.786(8)
B5 B6 1.793(8)
B6 B11 1.761(9)
B6 B10 1.773(8)
B7 B11 1.802(8)
B7 B8 1.802(8)
B7 B12 1.803(7)
B8 B9 1.791(7)
B8 B12 1.795(8)
B9 B12 1.788(8)
B9 B10 1.793(8)
B10 B11 1.778(8)
B10 B12 1.797(8)
B11 B12 1.803(8)
